data_7127158
loop_
_publ_author_name
'\<Skoch, Karel'
'Daniliuc, Constantin G.'
'Kehr, Gerald'
'Erker, Gerhard'

_publ_section_title
;
 Using the FpXylBH<sub>2</sub>&#x2022;SMe<sub>2</sub> reagent for the
 regioselective synthesis of cyclic bis(alkenyl)boranes.
;
_journal_issue 81
_journal_name_full 'Chemical communications (Cambridge, England)'
_journal_page_first 12178
_journal_page_last 12181
_journal_paper_doi 10.1039/d0cc05230b
_journal_volume 56
_journal_year 2020
_chemical_formula_sum 'C48 H54 B2 F12 Si4'
_chemical_formula_weight 992.89
_space_group_crystal_system triclinic
_space_group_IT_number 2
_space_group_name_Hall '-P 1'
_space_group_name_H-M_alt 'P -1'
_atom_sites_solution_hydrogens geom
_audit_creation_method 'APEX3 v2019.1-0'
_audit_update_record
;
2020-07-16 deposited with the CCDC.	2020-09-02 downloaded from the CCDC.
;
_cell_angle_alpha 65.319(2)
_cell_angle_beta 66.050(2)
_cell_angle_gamma 78.620(2)
_cell_formula_units_Z 2
_cell_length_a 13.3784(11)
_cell_length_b 14.4310(13)
_cell_length_c 16.3141(14)
_cell_measurement_reflns_used 2445
_cell_measurement_temperature 100.(2)
_cell_measurement_theta_max 21.0731
_cell_measurement_theta_min 2.3166
_cell_volume 2614.0(4)
_computing_cell_refinement 'SAINT V8.40A (Bruker Nano, Inc., 2019)'
_computing_data_reduction 'SAINT V8.40A (Bruker Nano, Inc., 2019)'
_computing_molecular_graphics 'shelXle (C.B. Huebschle, rev 958)'
_computing_structure_refinement 'SHELXL-2018/3 (Sheldrick, 2018)'
_computing_structure_solution 'SHELXT 2014/5 (Sheldrick, 2014)'
_diffrn_ambient_temperature 100.(2)
_diffrn_detector_area_resol_mean 7.3910
_diffrn_measured_fraction_theta_full 0.999
_diffrn_measured_fraction_theta_max 0.999
_diffrn_measurement_device_type 'Bruker D8 Venture PHOTON III Diffractometer'
_diffrn_measurement_method 'phi / omega scans'
_diffrn_radiation_monochromator 'MX mirror'
_diffrn_radiation_type MoK\a
_diffrn_radiation_wavelength 0.71073
_diffrn_reflns_av_R_equivalents 0.1145
_diffrn_reflns_av_unetI/netI 0.1405
_diffrn_reflns_limit_h_max 16
_diffrn_reflns_limit_h_min -14
_diffrn_reflns_limit_k_max 17
_diffrn_reflns_limit_k_min -17
_diffrn_reflns_limit_l_max 19
_diffrn_reflns_limit_l_min -19
_diffrn_reflns_number 35372
_diffrn_reflns_theta_full 25.35
_diffrn_reflns_theta_max 25.35
_diffrn_reflns_theta_min 1.92
_diffrn_source 'Mo ImS'
_diffrn_source_type 'micro focus tube'
_exptl_absorpt_coefficient_mu 0.188
_exptl_absorpt_correction_T_max 0.99
_exptl_absorpt_correction_T_min 0.91
_exptl_absorpt_correction_type multi-scan
_exptl_absorpt_process_details
;
SADABS-2016/2 Bruker AXS area detector scaling and absorption correction.
Krause, L., Herbst-Irmer, R., Sheldrick G.M. & Stalke D.,
J. Appl. Cryst. 48 (2015) 3-10
;
_exptl_crystal_colour colourless
_exptl_crystal_density_diffrn 1.261
_exptl_crystal_density_method 'not measured'
_exptl_crystal_description plate
_exptl_crystal_F_000 1032
_exptl_crystal_size_max 0.147
_exptl_crystal_size_mid 0.128
_exptl_crystal_size_min 0.060
_refine_diff_density_max 0.354
_refine_diff_density_min -0.413
_refine_ls_extinction_method none
_refine_ls_goodness_of_fit_ref 1.027
_refine_ls_hydrogen_treatment constr
_refine_ls_matrix_type full
_refine_ls_number_parameters 672
_refine_ls_number_reflns 9559
_refine_ls_number_restraints 178
_refine_ls_restrained_S_all 1.024
_refine_ls_R_factor_all 0.1128
_refine_ls_R_factor_gt 0.0601
_refine_ls_shift/su_max 0.000
_refine_ls_shift/su_mean 0.000
_refine_ls_structure_factor_coef Fsqd
_refine_ls_weighting_details 'w=1/[\s^2^(Fo^2^)+0.0122P] where P=(Fo^2^+2Fc^2^)/3'
_refine_ls_weighting_scheme calc
_refine_ls_wR_factor_gt 0.1404
_refine_ls_wR_factor_ref 0.1739
_reflns_number_gt 5662
_reflns_number_total 9559
_reflns_threshold_expression 'I > 2\s(I)'
_cod_data_source_file d0cc05230b2.cif
_cod_data_source_block erk9783
_cod_depositor_comments
;
The following automatic conversions were performed:

data item '_exptl_absorpt_correction_type' value 'Multi-Scan' was
changed to 'multi-scan' in accordance with the
/home/data/users/saulius/crontab/automatic-downloads/rss-feeds/RSC/lib/dictionaries/cif_core.dic
dictionary named 'cif_core.dic' version 2.4.2 last updated on
2011-04-26.

Automatic conversion script
Id: cif_fix_values 7556 2019-12-06 15:28:31Z antanas 

 Adding full bibliography for 7127153--7127160.cif.
;
_cod_database_code 7127158

loop_
_space_group_symop_operation_xyz
'x, y, z'
'-x, -y, -z'

loop_
_atom_site_type_symbol
_atom_site_label
_atom_site_fract_x
_atom_site_fract_y
_atom_site_fract_z
_atom_site_U_iso_or_equiv
_atom_site_adp_type
_atom_site_calc_flag
_atom_site_refinement_flags_adp
_atom_site_refinement_flags_occupancy
_atom_site_refinement_flags_posn
_atom_site_occupancy
_atom_site_disorder_assembly
_atom_site_disorder_group
B B1 0.5717(4) 0.1436(3) 0.2345(3) 0.0307(9) Uani d . . . 1.0 . .
B B2 0.7949(3) 0.4536(3) 0.3003(3) 0.0293(9) Uani d . . . 1.0 . .
Si Si1 0.35399(8) 0.25188(8) 0.31051(7) 0.0320(3) Uani d . . . 1.0 . .
Si Si2 0.81232(9) 0.60229(7) 0.10267(8) 0.0334(3) Uani d . . . 1.0 . .
Si Si3 0.83634(9) 0.27076(8) 0.46657(8) 0.0355(3) Uani d . . . 1.0 . .
Si Si4 0.79452(9) 0.10237(7) 0.10609(8) 0.0344(3) Uani d . . . 1.0 . .
C C1 0.5061(3) 0.2454(3) 0.2402(2) 0.0289(8) Uani d . . . 1.0 . .
C C2 0.5686(3) 0.3297(2) 0.1895(2) 0.0290(8) Uani d . . . 1.0 . .
H H2 0.645642 0.31817 0.165653 0.035 Uiso calc U . R 1.0 . .
C C3 0.6437(3) 0.4599(3) 0.2468(3) 0.0317(8) Uani d . . . 1.0 . .
H H3 0.623745 0.39904 0.302925 0.038 Uiso calc U . R 1.0 . .
C C4 0.7397(3) 0.5000(3) 0.2233(3) 0.0307(8) Uani d . . . 1.0 . .
C C5 0.8277(3) 0.3375(3) 0.3416(3) 0.0311(8) Uani d . . . 1.0 . .
C C6 0.8458(3) 0.2881(3) 0.2821(3) 0.0328(9) Uani d . . . 1.0 . .
H H6 0.825357 0.324497 0.227231 0.039 Uiso calc U . R 1.0 . .
C C7 0.7282(3) 0.1374(2) 0.2823(3) 0.0316(8) Uani d . . . 1.0 . .
H H7 0.674427 0.164402 0.327031 0.038 Uiso calc U . R 1.0 . .
C C8 0.6966(3) 0.1266(2) 0.2182(3) 0.0309(8) Uani d . . . 1.0 . .
C C11 0.5284(3) 0.4370(2) 0.1680(3) 0.0282(8) Uani d . . . 1.0 . .
C C12 0.5668(3) 0.5006(2) 0.1945(3) 0.0300(8) Uani d . . . 1.0 . .
C C13 0.5259(3) 0.6014(3) 0.1749(3) 0.0377(9) Uani d . . . 1.0 . .
H H13 0.548635 0.644404 0.194742 0.045 Uiso calc U . R 1.0 . .
C C14 0.4527(3) 0.6394(3) 0.1271(3) 0.0399(10) Uani d . . . 1.0 . .
H H14 0.42549 0.707937 0.114507 0.048 Uiso calc U . R 1.0 . .
C C15 0.4192(3) 0.5781(3) 0.0976(3) 0.0365(9) Uani d . . . 1.0 . .
H H15 0.370551 0.604825 0.063225 0.044 Uiso calc U . R 1.0 . .
C C16 0.4569(3) 0.4775(3) 0.1182(3) 0.0332(9) Uani d . . . 1.0 . .
H H16 0.433364 0.435379 0.098059 0.04 Uiso calc U . R 1.0 . .
C C21 0.8939(3) 0.1835(3) 0.2922(3) 0.0323(8) Uani d . . . 1.0 . .
C C22 0.8382(3) 0.1115(3) 0.2910(3) 0.0334(9) Uani d . . . 1.0 . .
C C23 0.8849(3) 0.0143(3) 0.3011(3) 0.0377(9) Uani d . . . 1.0 . .
H H23 0.846123 -0.035539 0.303159 0.045 Uiso calc U . R 1.0 . .
C C24 0.9874(3) -0.0110(3) 0.3084(3) 0.0437(10) Uani d . . . 1.0 . .
H H24 1.018573 -0.077748 0.31557 0.052 Uiso calc U . R 1.0 . .
C C25 1.0434(3) 0.0617(3) 0.3051(3) 0.0411(10) Uani d . . . 1.0 . .
H H25 1.11455 0.045544 0.308103 0.049 Uiso calc U . R 1.0 . .
C C26 0.9972(3) 0.1576(3) 0.2975(3) 0.0392(10) Uani d . . . 1.0 . .
H H26 1.036579 0.206717 0.295951 0.047 Uiso calc U . R 1.0 . .
C C31 0.5118(3) 0.0600(3) 0.2323(3) 0.0301(8) Uani d . . . 1.0 . .
C C32 0.5044(3) -0.0443(3) 0.2926(3) 0.0315(8) Uani d . . . 1.0 . .
C C33 0.4569(3) -0.1120(3) 0.2802(3) 0.0375(9) Uani d . . . 1.0 . .
H H33 0.453554 -0.181954 0.321889 0.045 Uiso calc U . R 1.0 . .
C C34 0.4143(3) -0.0794(3) 0.2081(3) 0.0391(9) Uani d . . . 1.0 . .
H H34 0.384216 -0.126724 0.198499 0.047 Uiso calc U . R 1.0 . .
C C36 0.4647(3) 0.0915(3) 0.1621(3) 0.0329(8) Uani d . . . 1.0 . .
H H36 0.465796 0.161623 0.121312 0.04 Uiso calc U . R 1.0 . .
C C37 0.5447(3) -0.0832(3) 0.3741(3) 0.0370(9) Uani d . . . 1.0 . .
C C35 0.4161(3) 0.0237(3) 0.1498(3) 0.0348(9) Uani d . . D 1.0 . .
C C38 0.3677(12) 0.0619(11) 0.0736(10) 0.045(6) Uani d U P D 0.50(5) A 1
F F4 0.361(2) -0.0086(11) 0.0437(14) 0.064(4) Uani d U P D 0.50(5) A 1
F F5 0.2663(12) 0.098(2) 0.1063(13) 0.070(4) Uani d U P D 0.50(5) A 1
F F6 0.4205(19) 0.1387(16) -0.0066(12) 0.065(5) Uani d U P D 0.50(5) A 1
C C38A 0.3620(12) 0.0653(10) 0.0770(9) 0.039(5) Uani d U P D 0.50(5) A 2
F F4A 0.319(2) -0.0063(11) 0.0712(18) 0.070(4) Uani d U P D 0.50(5) A 2
F F5A 0.2827(14) 0.1347(17) 0.0926(13) 0.061(4) Uani d U P D 0.50(5) A 2
F F6A 0.4338(14) 0.1129(18) -0.0111(10) 0.056(4) Uani d U P D 0.50(5) A 2
C C41 0.8304(3) 0.5313(3) 0.3294(3) 0.0309(8) Uani d . . . 1.0 . .
C C42 0.7603(3) 0.6015(3) 0.3685(3) 0.0305(8) Uani d . . . 1.0 . .
C C43 0.7997(3) 0.6724(3) 0.3839(3) 0.0363(9) Uani d . . . 1.0 . .
H H43 0.750138 0.717854 0.411321 0.044 Uiso calc U . R 1.0 . .
C C44 0.9107(3) 0.6772(3) 0.3595(3) 0.0396(10) Uani d . . . 1.0 . .
H H44 0.937998 0.727146 0.368045 0.047 Uiso calc U . R 1.0 . .
C C45 0.9823(3) 0.6081(3) 0.3223(3) 0.0344(9) Uani d . . . 1.0 . .
C C46 0.9417(3) 0.5365(3) 0.3085(3) 0.0323(8) Uani d . . . 1.0 . .
H H46 0.991561 0.489224 0.283861 0.039 Uiso calc U . R 1.0 . .
C C47 0.6387(3) 0.5997(3) 0.3973(3) 0.0391(9) Uani d . . . 1.0 . .
C C48 1.1013(4) 0.6078(3) 0.3022(3) 0.0469(11) Uani d U . D 1.0 . .
F F10 1.1402(17) 0.7016(8) 0.2647(18) 0.061(3) Uani d U P D 0.64(7) B 1
F F11 1.1648(12) 0.560(2) 0.2416(16) 0.062(3) Uani d U P D 0.64(7) B 1
F F12 1.1208(17) 0.5561(15) 0.3853(10) 0.056(3) Uani d U P D 0.64(7) B 1
F F10A 1.130(3) 0.6995(13) 0.290(2) 0.047(4) Uani d U P D 0.36(7) B 2
F F11A 1.160(2) 0.594(3) 0.2188(17) 0.057(5) Uani d U P D 0.36(7) B 2
F F12A 1.135(3) 0.540(2) 0.372(2) 0.058(5) Uani d U P D 0.36(7) B 2
C C51 0.3124(3) 0.1276(3) 0.4144(3) 0.0495(11) Uani d . . . 1.0 . .
H H51A 0.358098 0.110766 0.453224 0.074 Uiso calc U . R 1.0 . .
H H51B 0.321955 0.073775 0.389751 0.074 Uiso calc U . R 1.0 . .
H H51C 0.235462 0.132892 0.454753 0.074 Uiso calc U . R 1.0 . .
C C52 0.2669(3) 0.2761(3) 0.2381(3) 0.0436(10) Uani d . . . 1.0 . .
H H52A 0.19237 0.295867 0.27287 0.065 Uiso calc U . R 1.0 . .
H H52B 0.265206 0.213956 0.22839 0.065 Uiso calc U . R 1.0 . .
H H52C 0.297377 0.331252 0.175138 0.065 Uiso calc U . R 1.0 . .
C C53 0.3215(4) 0.3512(3) 0.3630(3) 0.0456(10) Uani d . . . 1.0 . .
H H53A 0.329883 0.41894 0.311054 0.068 Uiso calc U . R 1.0 . .
H H53B 0.371515 0.342426 0.396136 0.068 Uiso calc U . R 1.0 . .
H H53C 0.245933 0.344568 0.409354 0.068 Uiso calc U . R 1.0 . .
C C61 0.7812(3) 0.5966(3) 0.0032(3) 0.0433(10) Uani d . . . 1.0 . .
H H61A 0.832575 0.638439 -0.059463 0.065 Uiso calc U . R 1.0 . .
H H61B 0.706245 0.622734 0.008874 0.065 Uiso calc U . R 1.0 . .
H H61C 0.788367 0.525795 0.00812 0.065 Uiso calc U . R 1.0 . .
C C62 0.7838(3) 0.7326(3) 0.1054(3) 0.0417(10) Uani d . . . 1.0 . .
H H62A 0.806041 0.734923 0.154804 0.063 Uiso calc U . R 1.0 . .
H H62B 0.705351 0.749508 0.120888 0.063 Uiso calc U . R 1.0 . .
H H62C 0.825037 0.782072 0.041915 0.063 Uiso calc U . R 1.0 . .
C C63 0.9624(3) 0.5739(3) 0.0760(3) 0.0395(9) Uani d . . . 1.0 . .
H H63A 1.003018 0.610725 0.007075 0.059 Uiso calc U . R 1.0 . .
H H63B 0.977384 0.500395 0.092073 0.059 Uiso calc U . R 1.0 . .
H H63C 0.985525 0.595717 0.11485 0.059 Uiso calc U . R 1.0 . .
C C71 0.7326(4) 0.3323(3) 0.5478(3) 0.0445(10) Uani d . . . 1.0 . .
H H71A 0.661095 0.334946 0.543449 0.067 Uiso calc U . R 1.0 . .
H H71B 0.754211 0.401786 0.527956 0.067 Uiso calc U . R 1.0 . .
H H71C 0.727976 0.292617 0.614711 0.067 Uiso calc U . R 1.0 . .
C C72 0.9734(3) 0.2783(3) 0.4693(3) 0.0469(11) Uani d . . . 1.0 . .
H H72A 0.97215 0.241683 0.535615 0.07 Uiso calc U . R 1.0 . .
H H72B 0.989568 0.349971 0.447386 0.07 Uiso calc U . R 1.0 . .
H H72C 1.029899 0.24727 0.426484 0.07 Uiso calc U . R 1.0 . .
C C73 0.8012(3) 0.1334(3) 0.5192(3) 0.0453(10) Uani d . . . 1.0 . .
H H73A 0.786871 0.105292 0.588765 0.068 Uiso calc U . R 1.0 . .
H H73B 0.862478 0.095063 0.487528 0.068 Uiso calc U . R 1.0 . .
H H73C 0.735797 0.127933 0.508675 0.068 Uiso calc U . R 1.0 . .
C C81 0.7430(4) 0.1844(3) 0.0069(3) 0.0541(12) Uani d . . . 1.0 . .
H H81A 0.744415 0.256232 -0.003815 0.081 Uiso calc U . R 1.0 . .
H H81B 0.667717 0.16682 0.025127 0.081 Uiso calc U . R 1.0 . .
H H81C 0.789635 0.173104 -0.052674 0.081 Uiso calc U . R 1.0 . .
C C82 0.7995(4) -0.0324(3) 0.1187(3) 0.0538(12) Uani d . . . 1.0 . .
H H82A 0.847114 -0.038882 0.057078 0.081 Uiso calc U . R 1.0 . .
H H82B 0.72559 -0.052764 0.136354 0.081 Uiso calc U . R 1.0 . .
H H82C 0.828467 -0.076513 0.169295 0.081 Uiso calc U . R 1.0 . .
C C83 0.9353(3) 0.1454(3) 0.0652(3) 0.0525(11) Uani d . . . 1.0 . .
H H83A 0.974729 0.093683 0.104216 0.079 Uiso calc U . R 1.0 . .
H H83B 0.930863 0.209998 0.073138 0.079 Uiso calc U . R 1.0 . .
H H83C 0.974342 0.155258 -0.003098 0.079 Uiso calc U . R 1.0 . .
F F1 0.53652(18) -0.01375(15) 0.41131(15) 0.0404(5) Uani d . . . 1.0 . .
F F2 0.65068(18) -0.11578(15) 0.34937(17) 0.0452(6) Uani d . . . 1.0 . .
F F3 0.4892(2) -0.16429(16) 0.44881(17) 0.0528(6) Uani d . . . 1.0 . .
F F7 0.60452(17) 0.50728(16) 0.42172(16) 0.0407(5) Uani d . . . 1.0 . .
F F8 0.60306(18) 0.66544(16) 0.32650(17) 0.0474(6) Uani d . . . 1.0 . .
F F9 0.58316(19) 0.62659(18) 0.47473(17) 0.0513(6) Uani d . . . 1.0 . .

loop_
_atom_site_aniso_label
_atom_site_aniso_U_11
_atom_site_aniso_U_22
_atom_site_aniso_U_33
_atom_site_aniso_U_12
_atom_site_aniso_U_13
_atom_site_aniso_U_23
B1 0.034(2) 0.030(2) 0.029(2) -0.0044(18) -0.016(2) -0.0068(17)
B2 0.019(2) 0.035(2) 0.031(2) -0.0066(17) -0.0041(19) -0.0125(19)
Si1 0.0226(5) 0.0377(6) 0.0342(6) -0.0015(4) -0.0100(5) -0.0124(5)
Si2 0.0316(6) 0.0332(5) 0.0380(6) -0.0016(4) -0.0158(5) -0.0125(5)
Si3 0.0306(6) 0.0364(6) 0.0375(6) -0.0062(5) -0.0152(5) -0.0070(5)
Si4 0.0295(6) 0.0310(5) 0.0404(6) 0.0002(4) -0.0114(5) -0.0132(5)
C1 0.029(2) 0.0344(19) 0.0273(19) -0.0002(16) -0.0141(17) -0.0120(16)
C2 0.026(2) 0.0330(19) 0.0319(19) -0.0004(16) -0.0140(17) -0.0132(16)
C3 0.032(2) 0.0251(17) 0.041(2) -0.0013(15) -0.0196(19) -0.0092(16)
C4 0.026(2) 0.0314(18) 0.042(2) 0.0011(15) -0.0164(18) -0.0179(17)
C5 0.023(2) 0.0335(19) 0.039(2) -0.0073(15) -0.0125(18) -0.0114(17)
C6 0.025(2) 0.0289(18) 0.045(2) -0.0018(15) -0.0179(19) -0.0098(17)
C7 0.025(2) 0.0259(18) 0.046(2) 0.0026(15) -0.0143(19) -0.0160(17)
C8 0.030(2) 0.0227(17) 0.041(2) -0.0026(15) -0.0144(19) -0.0100(16)
C11 0.0202(19) 0.0300(18) 0.0327(19) -0.0024(15) -0.0093(17) -0.0099(16)
C12 0.0220(19) 0.0282(18) 0.036(2) -0.0044(15) -0.0075(17) -0.0095(16)
C13 0.035(2) 0.033(2) 0.053(2) -0.0009(17) -0.022(2) -0.0190(18)
C14 0.031(2) 0.033(2) 0.055(3) 0.0020(17) -0.019(2) -0.0136(19)
C15 0.033(2) 0.039(2) 0.038(2) -0.0003(17) -0.0183(19) -0.0098(18)
C16 0.028(2) 0.0332(19) 0.039(2) -0.0027(16) -0.0140(19) -0.0116(17)
C21 0.030(2) 0.0290(18) 0.037(2) 0.0006(16) -0.0143(19) -0.0106(16)
C22 0.029(2) 0.0295(18) 0.045(2) 0.0025(16) -0.0185(19) -0.0142(17)
C23 0.034(2) 0.0288(19) 0.051(2) -0.0022(16) -0.020(2) -0.0111(18)
C24 0.036(2) 0.033(2) 0.066(3) 0.0029(18) -0.028(2) -0.015(2)
C25 0.028(2) 0.041(2) 0.053(3) 0.0034(18) -0.019(2) -0.0140(19)
C26 0.030(2) 0.038(2) 0.055(3) 0.0001(17) -0.022(2) -0.0164(19)
C31 0.0230(19) 0.0330(19) 0.035(2) -0.0026(15) -0.0088(17) -0.0150(16)
C32 0.025(2) 0.0331(19) 0.037(2) -0.0015(16) -0.0112(18) -0.0137(17)
C33 0.036(2) 0.0307(19) 0.042(2) -0.0098(17) -0.009(2) -0.0107(17)
C34 0.037(2) 0.040(2) 0.042(2) -0.0111(18) -0.007(2) -0.0196(19)
C36 0.027(2) 0.0322(19) 0.040(2) -0.0047(16) -0.0099(18) -0.0148(17)
C37 0.030(2) 0.035(2) 0.038(2) -0.0085(17) -0.0086(19) -0.0072(18)
C35 0.030(2) 0.041(2) 0.031(2) -0.0073(17) -0.0059(18) -0.0145(17)
C38 0.042(7) 0.052(7) 0.045(7) -0.006(5) -0.012(5) -0.024(5)
F4 0.075(8) 0.074(5) 0.069(6) -0.006(5) -0.034(6) -0.041(4)
F5 0.044(5) 0.113(9) 0.057(5) 0.008(6) -0.017(4) -0.043(6)
F6 0.068(8) 0.079(8) 0.048(6) -0.035(6) -0.029(5) -0.002(5)
C38A 0.035(7) 0.048(7) 0.041(7) -0.006(5) -0.014(5) -0.021(5)
F4A 0.089(9) 0.065(5) 0.082(8) -0.025(5) -0.058(7) -0.017(4)
F5A 0.059(6) 0.082(8) 0.067(6) 0.028(5) -0.044(5) -0.043(5)
F6A 0.049(5) 0.081(7) 0.032(4) -0.007(5) -0.014(3) -0.014(4)
C41 0.031(2) 0.0298(18) 0.033(2) -0.0028(16) -0.0141(18) -0.0100(16)
C42 0.029(2) 0.0344(19) 0.0289(19) -0.0050(16) -0.0135(17) -0.0079(16)
C43 0.036(2) 0.037(2) 0.041(2) -0.0008(17) -0.016(2) -0.0176(18)
C44 0.043(3) 0.042(2) 0.042(2) -0.0095(19) -0.020(2) -0.0156(19)
C45 0.027(2) 0.037(2) 0.037(2) -0.0057(17) -0.0102(18) -0.0107(17)
C46 0.032(2) 0.0341(19) 0.033(2) -0.0002(16) -0.0154(18) -0.0117(16)
C47 0.037(2) 0.043(2) 0.046(2) 0.0030(19) -0.017(2) -0.024(2)
C48 0.037(2) 0.054(2) 0.055(3) -0.010(2) -0.015(2) -0.024(2)
F10 0.048(5) 0.068(4) 0.070(7) -0.030(3) -0.018(5) -0.020(3)
F11 0.030(3) 0.087(7) 0.082(6) -0.009(4) -0.010(4) -0.049(6)
F12 0.037(5) 0.069(6) 0.076(4) 0.005(4) -0.032(4) -0.031(4)
F10A 0.036(7) 0.056(6) 0.059(9) -0.015(5) -0.016(7) -0.027(5)
F11A 0.022(6) 0.076(10) 0.072(7) -0.017(7) 0.003(6) -0.041(7)
F12A 0.037(8) 0.055(7) 0.089(9) 0.012(5) -0.034(7) -0.029(6)
C51 0.033(2) 0.049(2) 0.048(3) -0.008(2) -0.005(2) -0.008(2)
C52 0.026(2) 0.059(3) 0.045(2) -0.0073(19) -0.012(2) -0.017(2)
C53 0.038(3) 0.057(2) 0.043(2) -0.003(2) -0.013(2) -0.021(2)
C61 0.038(3) 0.051(2) 0.039(2) 0.001(2) -0.016(2) -0.0147(19)
C62 0.034(2) 0.034(2) 0.051(2) -0.0046(17) -0.014(2) -0.0099(18)
C63 0.036(2) 0.042(2) 0.042(2) -0.0034(18) -0.012(2) -0.0187(19)
C71 0.052(3) 0.043(2) 0.037(2) -0.012(2) -0.020(2) -0.0059(18)
C72 0.041(3) 0.056(3) 0.041(2) -0.007(2) -0.021(2) -0.008(2)
C73 0.037(2) 0.041(2) 0.043(2) -0.0083(19) -0.008(2) -0.0050(19)
C81 0.045(3) 0.067(3) 0.046(3) 0.006(2) -0.018(2) -0.019(2)
C82 0.059(3) 0.046(2) 0.049(3) -0.002(2) -0.006(2) -0.024(2)
C83 0.036(3) 0.061(3) 0.050(3) -0.009(2) -0.008(2) -0.016(2)
F1 0.0438(14) 0.0427(12) 0.0378(12) -0.0009(10) -0.0192(11) -0.0139(10)
F2 0.0344(14) 0.0406(12) 0.0586(15) 0.0040(10) -0.0213(12) -0.0147(11)
F3 0.0520(16) 0.0421(12) 0.0491(14) -0.0161(11) -0.0208(13) 0.0054(11)
F7 0.0295(12) 0.0469(13) 0.0470(13) -0.0069(10) -0.0085(11) -0.0216(11)
F8 0.0355(14) 0.0514(13) 0.0613(15) 0.0071(11) -0.0251(13) -0.0232(12)
F9 0.0334(14) 0.0732(16) 0.0601(15) -0.0015(12) -0.0098(12) -0.0440(14)

loop_
_atom_type_symbol
_atom_type_description
_atom_type_scat_dispersion_real
_atom_type_scat_dispersion_imag
_atom_type_scat_source
C C 0.0033 0.0016 'International Tables Vol C Tables 4.2.6.8 and 6.1.1.4'
H H 0.0000 0.0000 'International Tables Vol C Tables 4.2.6.8 and 6.1.1.4'
B B 0.0013 0.0007 'International Tables Vol C Tables 4.2.6.8 and 6.1.1.4'
F F 0.0171 0.0103 'International Tables Vol C Tables 4.2.6.8 and 6.1.1.4'
Si Si 0.0817 0.0704 'International Tables Vol C Tables 4.2.6.8 and 6.1.1.4'

loop_
_geom_angle_atom_site_label_1
_geom_angle_atom_site_label_2
_geom_angle_atom_site_label_3
_geom_angle_site_symmetry_1
_geom_angle_site_symmetry_3
_geom_angle
_geom_angle_publ_flag
C8 B1 C1 . . 122.9(3) ?
C8 B1 C31 . . 118.6(3) ?
C1 B1 C31 . . 118.2(3) ?
C4 B2 C5 . . 123.6(3) ?
C4 B2 C41 . . 117.2(3) ?
C5 B2 C41 . . 118.9(3) ?
C53 Si1 C52 . . 109.19(19) ?
C53 Si1 C51 . . 106.8(2) ?
C52 Si1 C51 . . 106.84(19) ?
C53 Si1 C1 . . 110.39(17) ?
C52 Si1 C1 . . 114.10(17) ?
C51 Si1 C1 . . 109.25(17) ?
C62 Si2 C61 . . 111.05(18) ?
C62 Si2 C63 . . 107.13(18) ?
C61 Si2 C63 . . 107.53(18) ?
C62 Si2 C4 . . 112.94(18) ?
C61 Si2 C4 . . 111.41(17) ?
C63 Si2 C4 . . 106.43(16) ?
C71 Si3 C73 . . 107.10(19) ?
C71 Si3 C72 . . 107.59(19) ?
C73 Si3 C72 . . 108.85(18) ?
C71 Si3 C5 . . 108.21(16) ?
C73 Si3 C5 . . 110.88(17) ?
C72 Si3 C5 . . 113.95(17) ?
C82 Si4 C83 . . 110.3(2) ?
C82 Si4 C81 . . 108.2(2) ?
C83 Si4 C81 . . 105.5(2) ?
C82 Si4 C8 . . 113.41(18) ?
C83 Si4 C8 . . 112.79(18) ?
C81 Si4 C8 . . 106.10(18) ?
C2 C1 B1 . . 114.0(3) ?
C2 C1 Si1 . . 122.5(3) ?
B1 C1 Si1 . . 123.5(3) ?
C1 C2 C11 . . 126.5(3) ?
C1 C2 H2 . . 116.7 ?
C11 C2 H2 . . 116.7 ?
C4 C3 C12 . . 127.0(3) ?
C4 C3 H3 . . 116.5 ?
C12 C3 H3 . . 116.5 ?
C3 C4 B2 . . 116.5(3) ?
C3 C4 Si2 . . 124.5(3) ?
B2 C4 Si2 . . 118.9(3) ?
C6 C5 B2 . . 114.4(3) ?
C6 C5 Si3 . . 122.7(3) ?
B2 C5 Si3 . . 122.9(3) ?
C5 C6 C21 . . 127.9(3) ?
C5 C6 H6 . . 116.1 ?
C21 C6 H6 . . 116.1 ?
C8 C7 C22 . . 127.3(3) ?
C8 C7 H7 . . 116.4 ?
C22 C7 H7 . . 116.4 ?
C7 C8 B1 . . 117.0(3) ?
C7 C8 Si4 . . 124.1(3) ?
B1 C8 Si4 . . 118.7(3) ?
C16 C11 C12 . . 119.4(3) ?
C16 C11 C2 . . 120.9(3) ?
C12 C11 C2 . . 119.7(3) ?
C13 C12 C11 . . 118.6(3) ?
C13 C12 C3 . . 120.7(3) ?
C11 C12 C3 . . 120.6(3) ?
C14 C13 C12 . . 120.8(3) ?
C14 C13 H13 . . 119.6 ?
C12 C13 H13 . . 119.6 ?
C15 C14 C13 . . 120.3(3) ?
C15 C14 H14 . . 119.8 ?
C13 C14 H14 . . 119.8 ?
C14 C15 C16 . . 119.6(3) ?
C14 C15 H15 . . 120.2 ?
C16 C15 H15 . . 120.2 ?
C15 C16 C11 . . 121.2(3) ?
C15 C16 H16 . . 119.4 ?
C11 C16 H16 . . 119.4 ?
C26 C21 C22 . . 119.0(3) ?
C26 C21 C6 . . 120.4(3) ?
C22 C21 C6 . . 120.5(3) ?
C23 C22 C21 . . 119.2(3) ?
C23 C22 C7 . . 120.1(3) ?
C21 C22 C7 . . 120.7(3) ?
C24 C23 C22 . . 121.0(3) ?
C24 C23 H23 . . 119.5 ?
C22 C23 H23 . . 119.5 ?
C25 C24 C23 . . 119.3(3) ?
C25 C24 H24 . . 120.4 ?
C23 C24 H24 . . 120.4 ?
C26 C25 C24 . . 120.5(4) ?
C26 C25 H25 . . 119.8 ?
C24 C25 H25 . . 119.8 ?
C25 C26 C21 . . 121.0(4) ?
C25 C26 H26 . . 119.5 ?
C21 C26 H26 . . 119.5 ?
C36 C31 C32 . . 116.2(3) ?
C36 C31 B1 . . 117.5(3) ?
C32 C31 B1 . . 126.3(3) ?
C33 C32 C31 . . 121.6(3) ?
C33 C32 C37 . . 118.4(3) ?
C31 C32 C37 . . 119.9(3) ?
C34 C33 C32 . . 120.9(3) ?
C34 C33 H33 . . 119.5 ?
C32 C33 H33 . . 119.5 ?
C33 C34 C35 . . 119.0(3) ?
C33 C34 H34 . . 120.5 ?
C35 C34 H34 . . 120.5 ?
C35 C36 C31 . . 122.3(3) ?
C35 C36 H36 . . 118.8 ?
C31 C36 H36 . . 118.8 ?
F1 C37 F2 . . 106.1(3) ?
F1 C37 F3 . . 105.9(3) ?
F2 C37 F3 . . 105.0(3) ?
F1 C37 C32 . . 113.4(3) ?
F2 C37 C32 . . 113.4(3) ?
F3 C37 C32 . . 112.4(3) ?
C34 C35 C36 . . 119.9(3) ?
C34 C35 C38 . . 120.4(7) ?
C36 C35 C38 . . 119.7(6) ?
C34 C35 C38A . . 121.6(6) ?
C36 C35 C38A . . 118.5(6) ?
F4 C38 F5 . . 106.4(10) ?
F4 C38 F6 . . 105.6(10) ?
F5 C38 F6 . . 105.1(10) ?
F4 C38 C35 . . 114.2(11) ?
F5 C38 C35 . . 110.2(12) ?
F6 C38 C35 . . 114.6(13) ?
F4A C38A F5A . . 106.9(10) ?
F4A C38A F6A . . 106.8(11) ?
F5A C38A F6A . . 105.1(10) ?
F4A C38A C35 . . 113.2(10) ?
F5A C38A C35 . . 113.8(11) ?
F6A C38A C35 . . 110.5(12) ?
C46 C41 C42 . . 116.0(3) ?
C46 C41 B2 . . 117.9(3) ?
C42 C41 B2 . . 126.0(3) ?
C43 C42 C41 . . 122.1(3) ?
C43 C42 C47 . . 117.6(3) ?
C41 C42 C47 . . 120.3(3) ?
C44 C43 C42 . . 120.2(4) ?
C44 C43 H43 . . 119.9 ?
C42 C43 H43 . . 119.9 ?
C43 C44 C45 . . 119.4(3) ?
C43 C44 H44 . . 120.3 ?
C45 C44 H44 . . 120.3 ?
C46 C45 C44 . . 119.8(3) ?
C46 C45 C48 . . 120.3(3) ?
C44 C45 C48 . . 119.8(3) ?
C45 C46 C41 . . 122.5(3) ?
C45 C46 H46 . . 118.8 ?
C41 C46 H46 . . 118.8 ?
F7 C47 F8 . . 107.0(3) ?
F7 C47 F9 . . 106.2(3) ?
F8 C47 F9 . . 105.8(3) ?
F7 C47 C42 . . 112.8(3) ?
F8 C47 C42 . . 112.6(3) ?
F9 C47 C42 . . 111.9(3) ?
F12A C48 F11A . . 109.3(14) ?
F10 C48 F12 . . 107.1(9) ?
F10 C48 F11 . . 107.1(8) ?
F12 C48 F11 . . 105.3(8) ?
F12A C48 F10A . . 104.4(14) ?
F11A C48 F10A . . 105.7(12) ?
F12A C48 C45 . . 115.6(16) ?
F10 C48 C45 . . 113.5(10) ?
F11A C48 C45 . . 110.1(13) ?
F12 C48 C45 . . 109.8(9) ?
F11 C48 C45 . . 113.5(7) ?
F10A C48 C45 . . 111.1(14) ?
Si1 C51 H51A . . 109.5 ?
Si1 C51 H51B . . 109.5 ?
H51A C51 H51B . . 109.5 ?
Si1 C51 H51C . . 109.5 ?
H51A C51 H51C . . 109.5 ?
H51B C51 H51C . . 109.5 ?
Si1 C52 H52A . . 109.5 ?
Si1 C52 H52B . . 109.5 ?
H52A C52 H52B . . 109.5 ?
Si1 C52 H52C . . 109.5 ?
H52A C52 H52C . . 109.5 ?
H52B C52 H52C . . 109.5 ?
Si1 C53 H53A . . 109.5 ?
Si1 C53 H53B . . 109.5 ?
H53A C53 H53B . . 109.5 ?
Si1 C53 H53C . . 109.5 ?
H53A C53 H53C . . 109.5 ?
H53B C53 H53C . . 109.5 ?
Si2 C61 H61A . . 109.5 ?
Si2 C61 H61B . . 109.5 ?
H61A C61 H61B . . 109.5 ?
Si2 C61 H61C . . 109.5 ?
H61A C61 H61C . . 109.5 ?
H61B C61 H61C . . 109.5 ?
Si2 C62 H62A . . 109.5 ?
Si2 C62 H62B . . 109.5 ?
H62A C62 H62B . . 109.5 ?
Si2 C62 H62C . . 109.5 ?
H62A C62 H62C . . 109.5 ?
H62B C62 H62C . . 109.5 ?
Si2 C63 H63A . . 109.5 ?
Si2 C63 H63B . . 109.5 ?
H63A C63 H63B . . 109.5 ?
Si2 C63 H63C . . 109.5 ?
H63A C63 H63C . . 109.5 ?
H63B C63 H63C . . 109.5 ?
Si3 C71 H71A . . 109.5 ?
Si3 C71 H71B . . 109.5 ?
H71A C71 H71B . . 109.5 ?
Si3 C71 H71C . . 109.5 ?
H71A C71 H71C . . 109.5 ?
H71B C71 H71C . . 109.5 ?
Si3 C72 H72A . . 109.5 ?
Si3 C72 H72B . . 109.5 ?
H72A C72 H72B . . 109.5 ?
Si3 C72 H72C . . 109.5 ?
H72A C72 H72C . . 109.5 ?
H72B C72 H72C . . 109.5 ?
Si3 C73 H73A . . 109.5 ?
Si3 C73 H73B . . 109.5 ?
H73A C73 H73B . . 109.5 ?
Si3 C73 H73C . . 109.5 ?
H73A C73 H73C . . 109.5 ?
H73B C73 H73C . . 109.5 ?
Si4 C81 H81A . . 109.5 ?
Si4 C81 H81B . . 109.5 ?
H81A C81 H81B . . 109.5 ?
Si4 C81 H81C . . 109.5 ?
H81A C81 H81C . . 109.5 ?
H81B C81 H81C . . 109.5 ?
Si4 C82 H82A . . 109.5 ?
Si4 C82 H82B . . 109.5 ?
H82A C82 H82B . . 109.5 ?
Si4 C82 H82C . . 109.5 ?
H82A C82 H82C . . 109.5 ?
H82B C82 H82C . . 109.5 ?
Si4 C83 H83A . . 109.5 ?
Si4 C83 H83B . . 109.5 ?
H83A C83 H83B . . 109.5 ?
Si4 C83 H83C . . 109.5 ?
H83A C83 H83C . . 109.5 ?
H83B C83 H83C . . 109.5 ?

loop_
_geom_bond_atom_site_label_1
_geom_bond_atom_site_label_2
_geom_bond_site_symmetry_2
_geom_bond_distance
_geom_bond_publ_flag
B1 C8 . 1.568(5) ?
B1 C1 . 1.574(5) ?
B1 C31 . 1.593(5) ?
B2 C4 . 1.557(5) ?
B2 C5 . 1.568(5) ?
B2 C41 . 1.596(5) ?
Si1 C53 . 1.858(4) ?
Si1 C52 . 1.867(4) ?
Si1 C51 . 1.868(4) ?
Si1 C1 . 1.893(4) ?
Si2 C62 . 1.859(4) ?
Si2 C61 . 1.866(4) ?
Si2 C63 . 1.872(4) ?
Si2 C4 . 1.893(4) ?
Si3 C71 . 1.864(4) ?
Si3 C73 . 1.873(4) ?
Si3 C72 . 1.877(4) ?
Si3 C5 . 1.899(4) ?
Si4 C82 . 1.858(4) ?
Si4 C83 . 1.864(4) ?
Si4 C81 . 1.865(4) ?
Si4 C8 . 1.895(4) ?
C1 C2 . 1.364(5) ?
C2 C11 . 1.476(4) ?
C2 H2 . 0.95 ?
C3 C4 . 1.356(5) ?
C3 C12 . 1.480(5) ?
C3 H3 . 0.95 ?
C5 C6 . 1.353(5) ?
C6 C21 . 1.488(5) ?
C6 H6 . 0.95 ?
C7 C8 . 1.347(5) ?
C7 C22 . 1.495(5) ?
C7 H7 . 0.95 ?
C11 C16 . 1.390(5) ?
C11 C12 . 1.411(5) ?
C12 C13 . 1.399(5) ?
C13 C14 . 1.386(5) ?
C13 H13 . 0.95 ?
C14 C15 . 1.379(5) ?
C14 H14 . 0.95 ?
C15 C16 . 1.385(5) ?
C15 H15 . 0.95 ?
C16 H16 . 0.95 ?
C21 C26 . 1.386(5) ?
C21 C22 . 1.404(5) ?
C22 C23 . 1.388(5) ?
C23 C24 . 1.388(5) ?
C23 H23 . 0.95 ?
C24 C25 . 1.377(5) ?
C24 H24 . 0.95 ?
C25 C26 . 1.376(5) ?
C25 H25 . 0.95 ?
C26 H26 . 0.95 ?
C31 C36 . 1.398(5) ?
C31 C32 . 1.411(5) ?
C32 C33 . 1.383(5) ?
C32 C37 . 1.487(5) ?
C33 C34 . 1.380(5) ?
C33 H33 . 0.95 ?
C34 C35 . 1.391(5) ?
C34 H34 . 0.95 ?
C36 C35 . 1.392(5) ?
C36 H36 . 0.95 ?
C37 F1 . 1.340(4) ?
C37 F2 . 1.350(4) ?
C37 F3 . 1.351(4) ?
C35 C38 . 1.487(11) ?
C35 C38A . 1.493(10) ?
C38 F4 . 1.328(11) ?
C38 F5 . 1.330(11) ?
C38 F6 . 1.336(11) ?
C38A F4A . 1.328(10) ?
C38A F5A . 1.330(11) ?
C38A F6A . 1.332(11) ?
C41 C46 . 1.397(5) ?
C41 C42 . 1.412(5) ?
C42 C43 . 1.386(5) ?
C42 C47 . 1.501(5) ?
C43 C44 . 1.381(5) ?
C43 H43 . 0.95 ?
C44 C45 . 1.391(5) ?
C44 H44 . 0.95 ?
C45 C46 . 1.389(5) ?
C45 C48 . 1.489(5) ?
C46 H46 . 0.95 ?
C47 F7 . 1.341(4) ?
C47 F8 . 1.347(4) ?
C47 F9 . 1.354(4) ?
C48 F12A . 1.338(13) ?
C48 F10 . 1.343(9) ?
C48 F11A . 1.344(11) ?
C48 F12 . 1.352(8) ?
C48 F11 . 1.355(9) ?
C48 F10A . 1.362(12) ?
C51 H51A . 0.98 ?
C51 H51B . 0.98 ?
C51 H51C . 0.98 ?
C52 H52A . 0.98 ?
C52 H52B . 0.98 ?
C52 H52C . 0.98 ?
C53 H53A . 0.98 ?
C53 H53B . 0.98 ?
C53 H53C . 0.98 ?
C61 H61A . 0.98 ?
C61 H61B . 0.98 ?
C61 H61C . 0.98 ?
C62 H62A . 0.98 ?
C62 H62B . 0.98 ?
C62 H62C . 0.98 ?
C63 H63A . 0.98 ?
C63 H63B . 0.98 ?
C63 H63C . 0.98 ?
C71 H71A . 0.98 ?
C71 H71B . 0.98 ?
C71 H71C . 0.98 ?
C72 H72A . 0.98 ?
C72 H72B . 0.98 ?
C72 H72C . 0.98 ?
C73 H73A . 0.98 ?
C73 H73B . 0.98 ?
C73 H73C . 0.98 ?
C81 H81A . 0.98 ?
C81 H81B . 0.98 ?
C81 H81C . 0.98 ?
C82 H82A . 0.98 ?
C82 H82B . 0.98 ?
C82 H82C . 0.98 ?
C83 H83A . 0.98 ?
C83 H83B . 0.98 ?
C83 H83C . 0.98 ?

loop_
_geom_torsion_atom_site_label_1
_geom_torsion_atom_site_label_2
_geom_torsion_atom_site_label_3
_geom_torsion_atom_site_label_4
_geom_torsion_site_symmetry_1
_geom_torsion_site_symmetry_2
_geom_torsion_site_symmetry_3
_geom_torsion_site_symmetry_4
_geom_torsion
_geom_torsion_publ_flag
C8 B1 C1 C2 . . . . 27.8(5) ?
C31 B1 C1 C2 . . . . -144.4(3) ?
C8 B1 C1 Si1 . . . . -152.4(3) ?
C31 B1 C1 Si1 . . . . 35.3(4) ?
C53 Si1 C1 C2 . . . . -34.4(3) ?
C52 Si1 C1 C2 . . . . 89.0(3) ?
C51 Si1 C1 C2 . . . . -151.6(3) ?
C53 Si1 C1 B1 . . . . 145.8(3) ?
C52 Si1 C1 B1 . . . . -90.8(3) ?
C51 Si1 C1 B1 . . . . 28.7(3) ?
B1 C1 C2 C11 . . . . 169.4(3) ?
Si1 C1 C2 C11 . . . . -10.4(5) ?
C12 C3 C4 B2 . . . . 169.3(3) ?
C12 C3 C4 Si2 . . . . -13.8(6) ?
C5 B2 C4 C3 . . . . 57.6(5) ?
C41 B2 C4 C3 . . . . -128.9(4) ?
C5 B2 C4 Si2 . . . . -119.5(3) ?
C41 B2 C4 Si2 . . . . 54.0(4) ?
C62 Si2 C4 C3 . . . . 97.5(3) ?
C61 Si2 C4 C3 . . . . -28.3(4) ?
C63 Si2 C4 C3 . . . . -145.2(3) ?
C62 Si2 C4 B2 . . . . -85.7(3) ?
C61 Si2 C4 B2 . . . . 148.6(3) ?
C63 Si2 C4 B2 . . . . 31.6(3) ?
C4 B2 C5 C6 . . . . 25.0(5) ?
C41 B2 C5 C6 . . . . -148.4(3) ?
C4 B2 C5 Si3 . . . . -152.9(3) ?
C41 B2 C5 Si3 . . . . 33.8(5) ?
C71 Si3 C5 C6 . . . . -146.0(3) ?
C73 Si3 C5 C6 . . . . -28.8(4) ?
C72 Si3 C5 C6 . . . . 94.4(3) ?
C71 Si3 C5 B2 . . . . 31.7(3) ?
C73 Si3 C5 B2 . . . . 148.9(3) ?
C72 Si3 C5 B2 . . . . -87.9(3) ?
B2 C5 C6 C21 . . . . 169.9(3) ?
Si3 C5 C6 C21 . . . . -12.2(5) ?
C22 C7 C8 B1 . . . . 170.8(3) ?
C22 C7 C8 Si4 . . . . -13.9(5) ?
C1 B1 C8 C7 . . . . 57.0(5) ?
C31 B1 C8 C7 . . . . -130.8(4) ?
C1 B1 C8 Si4 . . . . -118.6(3) ?
C31 B1 C8 Si4 . . . . 53.7(4) ?
C82 Si4 C8 C7 . . . . 103.1(3) ?
C83 Si4 C8 C7 . . . . -23.1(4) ?
C81 Si4 C8 C7 . . . . -138.2(3) ?
C82 Si4 C8 B1 . . . . -81.7(3) ?
C83 Si4 C8 B1 . . . . 152.1(3) ?
C81 Si4 C8 B1 . . . . 37.0(3) ?
C1 C2 C11 C16 . . . . -57.7(5) ?
C1 C2 C11 C12 . . . . 125.0(4) ?
C16 C11 C12 C13 . . . . 3.9(5) ?
C2 C11 C12 C13 . . . . -178.8(3) ?
C16 C11 C12 C3 . . . . -179.5(3) ?
C2 C11 C12 C3 . . . . -2.3(5) ?
C4 C3 C12 C13 . . . . -54.3(6) ?
C4 C3 C12 C11 . . . . 129.3(4) ?
C11 C12 C13 C14 . . . . -2.6(6) ?
C3 C12 C13 C14 . . . . -179.1(4) ?
C12 C13 C14 C15 . . . . -0.2(6) ?
C13 C14 C15 C16 . . . . 1.7(6) ?
C14 C15 C16 C11 . . . . -0.3(6) ?
C12 C11 C16 C15 . . . . -2.6(6) ?
C2 C11 C16 C15 . . . . -179.8(3) ?
C5 C6 C21 C26 . . . . -57.4(6) ?
C5 C6 C21 C22 . . . . 126.2(4) ?
C26 C21 C22 C23 . . . . 4.0(6) ?
C6 C21 C22 C23 . . . . -179.6(3) ?
C26 C21 C22 C7 . . . . -178.2(4) ?
C6 C21 C22 C7 . . . . -1.8(6) ?
C8 C7 C22 C23 . . . . -54.2(6) ?
C8 C7 C22 C21 . . . . 128.0(4) ?
C21 C22 C23 C24 . . . . -2.7(6) ?
C7 C22 C23 C24 . . . . 179.4(4) ?
C22 C23 C24 C25 . . . . -0.2(6) ?
C23 C24 C25 C26 . . . . 1.9(7) ?
C24 C25 C26 C21 . . . . -0.6(6) ?
C22 C21 C26 C25 . . . . -2.4(6) ?
C6 C21 C26 C25 . . . . -178.8(4) ?
C8 B1 C31 C36 . . . . -119.4(4) ?
C1 B1 C31 C36 . . . . 53.2(5) ?
C8 B1 C31 C32 . . . . 58.4(5) ?
C1 B1 C31 C32 . . . . -129.0(4) ?
C36 C31 C32 C33 . . . . 2.4(5) ?
B1 C31 C32 C33 . . . . -175.4(4) ?
C36 C31 C32 C37 . . . . -175.4(3) ?
B1 C31 C32 C37 . . . . 6.7(6) ?
C31 C32 C33 C34 . . . . -0.3(6) ?
C37 C32 C33 C34 . . . . 177.5(3) ?
C32 C33 C34 C35 . . . . -2.3(6) ?
C32 C31 C36 C35 . . . . -2.0(5) ?
B1 C31 C36 C35 . . . . 176.1(4) ?
C33 C32 C37 F1 . . . . -147.8(3) ?
C31 C32 C37 F1 . . . . 30.1(5) ?
C33 C32 C37 F2 . . . . 91.1(4) ?
C31 C32 C37 F2 . . . . -91.0(4) ?
C33 C32 C37 F3 . . . . -27.7(5) ?
C31 C32 C37 F3 . . . . 150.2(3) ?
C33 C34 C35 C36 . . . . 2.7(6) ?
C33 C34 C35 C38 . . . . -178.1(8) ?
C33 C34 C35 C38A . . . . -174.1(8) ?
C31 C36 C35 C34 . . . . -0.6(6) ?
C31 C36 C35 C38 . . . . -179.8(7) ?
C31 C36 C35 C38A . . . . 176.4(7) ?
C34 C35 C38 F4 . . . . -23.0(17) ?
C36 C35 C38 F4 . . . . 156.2(13) ?
C34 C35 C38 F5 . . . . 96.7(16) ?
C36 C35 C38 F5 . . . . -84.1(17) ?
C34 C35 C38 F6 . . . . -145.0(15) ?
C36 C35 C38 F6 . . . . 34.2(18) ?
C34 C35 C38A F4A . . . . -3.4(17) ?
C36 C35 C38A F4A . . . . 179.7(15) ?
C34 C35 C38A F5A . . . . 119.0(14) ?
C36 C35 C38A F5A . . . . -58.0(17) ?
C34 C35 C38A F6A . . . . -123.1(14) ?
C36 C35 C38A F6A . . . . 60.0(17) ?
C4 B2 C41 C46 . . . . -116.5(4) ?
C5 B2 C41 C46 . . . . 57.3(5) ?
C4 B2 C41 C42 . . . . 58.7(5) ?
C5 B2 C41 C42 . . . . -127.5(4) ?
C46 C41 C42 C43 . . . . 1.0(5) ?
B2 C41 C42 C43 . . . . -174.3(3) ?
C46 C41 C42 C47 . . . . -177.6(3) ?
B2 C41 C42 C47 . . . . 7.2(5) ?
C41 C42 C43 C44 . . . . 1.0(5) ?
C47 C42 C43 C44 . . . . 179.6(3) ?
C42 C43 C44 C45 . . . . -2.0(6) ?
C43 C44 C45 C46 . . . . 1.1(6) ?
C43 C44 C45 C48 . . . . -175.7(4) ?
C44 C45 C46 C41 . . . . 0.9(6) ?
C48 C45 C46 C41 . . . . 177.7(3) ?
C42 C41 C46 C45 . . . . -1.9(5) ?
B2 C41 C46 C45 . . . . 173.7(3) ?
C43 C42 C47 F7 . . . . -151.5(3) ?
C41 C42 C47 F7 . . . . 27.1(5) ?
C43 C42 C47 F8 . . . . 87.2(4) ?
C41 C42 C47 F8 . . . . -94.2(4) ?
C43 C42 C47 F9 . . . . -31.8(5) ?
C41 C42 C47 F9 . . . . 146.8(3) ?
C46 C45 C48 F12A . . . . -80.9(18) ?
C44 C45 C48 F12A . . . . 96.0(18) ?
C46 C45 C48 F10 . . . . 144.0(13) ?
C44 C45 C48 F10 . . . . -39.2(13) ?
C46 C45 C48 F11A . . . . 43.6(19) ?
C44 C45 C48 F11A . . . . -139.6(19) ?
C46 C45 C48 F12 . . . . -96.2(12) ?
C44 C45 C48 F12 . . . . 80.6(12) ?
C46 C45 C48 F11 . . . . 21.3(14) ?
C44 C45 C48 F11 . . . . -161.9(14) ?
C46 C45 C48 F10A . . . . 160.4(16) ?
C44 C45 C48 F10A . . . . -22.8(16) ?
